data_4120769
loop_
_publ_author_name
'Tatsuki Morimoto'
'Chiaki Nishiura'
'Marina Tanaka'
'Jana Rohacova'
'Yuki Nakagawa'
'Yusuke Funada'
'Kazuhide Koike'
'Youhei Yamamoto'
'Sayaka Shishido'
'Tatsuhiro Kojima'
'Takuro Saeki'
'Tomoji Ozeki'
'Osamu Ishitani'

_publ_section_title
;
 Ring-Shaped Re(I) Multinuclear Complexes with Unique Photofunctional
 Properties
;
_journal_name_full 'Journal of the American Chemical Society'
_journal_page_first 13266
_journal_page_last 13269
_journal_paper_doi 10.1021/ja406144h
_journal_volume 135
_journal_year 2013
_chemical_formula_moiety 'C240 H216 N12 O12 P12 Re6 6+, (F6 P -)6, 16.504(C2 H3 N)'
_chemical_formula_sum 'C273.01 H265.51 F36 N28.5 O12 P18 Re6'
_chemical_formula_weight 6496.46
_chemical_name_systematic
;
 ?
;
_space_group_IT_number 12
_symmetry_cell_setting monoclinic
_symmetry_space_group_name_Hall '-C 2y'
_symmetry_space_group_name_H-M 'C 1 2/m 1'
_atom_sites_solution_hydrogens geom
_atom_sites_solution_primary direct
_atom_sites_solution_secondary difmap
_audit_creation_method SHELXL-97
_cell_angle_alpha 90.00
_cell_angle_beta 131.866(1)
_cell_angle_gamma 90.00
_cell_formula_units_Z 2
_cell_length_a 31.2399(5)
_cell_length_b 30.3656(6)
_cell_length_c 21.5745(5)
_cell_measurement_reflns_used 29327
_cell_measurement_temperature 123(2)
_cell_measurement_theta_max 29.16
_cell_measurement_theta_min 1.85
_cell_volume 15241.2(6)
_computing_cell_refinement HKL2000
_computing_data_collection CrystalClear
_computing_data_reduction HKL2000
_computing_structure_refinement 'SHELXL-97 (Sheldrick, 1997)'
_computing_structure_solution 'SHELXS-97 (Sheldrick, 1990)'
_diffrn_ambient_temperature 123(2)
_diffrn_measured_fraction_theta_full 0.993
_diffrn_measured_fraction_theta_max 0.965
_diffrn_measurement_device_type 'Rigaku Mercury CCD'
_diffrn_measurement_method 'oscillation, \w scans'
_diffrn_radiation_monochromator graphite
_diffrn_radiation_source 'Rigaku UltraX18 rotating anode'
_diffrn_radiation_type MoK\a
_diffrn_radiation_wavelength 0.71073
_diffrn_reflns_av_R_equivalents 0.0625
_diffrn_reflns_av_sigmaI/netI 0.0930
_diffrn_reflns_limit_h_max 42
_diffrn_reflns_limit_h_min -40
_diffrn_reflns_limit_k_max 41
_diffrn_reflns_limit_k_min -35
_diffrn_reflns_limit_l_max 29
_diffrn_reflns_limit_l_min -29
_diffrn_reflns_number 43629
_diffrn_reflns_theta_full 25.25
_diffrn_reflns_theta_max 29.16
_diffrn_reflns_theta_min 1.85
_diffrn_standards_number 0
_exptl_absorpt_coefficient_mu 2.547
_exptl_absorpt_correction_T_max 0.5082
_exptl_absorpt_correction_T_min 0.4308
_exptl_absorpt_correction_type multi-scan
_exptl_absorpt_process_details
;
[c.f. R. H. Blessing, Acta Cryst. (1995), A51, 33-38]
;
_exptl_crystal_colour orange
_exptl_crystal_density_diffrn 1.416
_exptl_crystal_description prism
_exptl_crystal_F_000 6486
_exptl_crystal_size_max 0.30
_exptl_crystal_size_mid 0.20
_exptl_crystal_size_min 0.20
_refine_diff_density_max 3.797
_refine_diff_density_min -2.009
_refine_diff_density_rms 0.179
_refine_ls_extinction_method none
_refine_ls_goodness_of_fit_ref 0.968
_refine_ls_hydrogen_treatment constr
_refine_ls_matrix_type full
_refine_ls_number_parameters 923
_refine_ls_number_reflns 20220
_refine_ls_number_restraints 67
_refine_ls_restrained_S_all 0.970
_refine_ls_R_factor_all 0.0839
_refine_ls_R_factor_gt 0.0563
_refine_ls_shift/su_max 0.001
_refine_ls_shift/su_mean 0.000
_refine_ls_structure_factor_coef Fsqd
_refine_ls_weighting_details 'calc w=1/[\s^2^(Fo^2^)+(0.0777P)^2^] where P=(Fo^2^+2Fc^2^)/3'
_refine_ls_weighting_scheme calc
_refine_ls_wR_factor_gt 0.1534
_refine_ls_wR_factor_ref 0.1607
_reflns_number_gt 12501
_reflns_number_total 20220
_reflns_threshold_expression >2\s(I)
_cod_data_source_file ja406144h_si_003_4.cif
_cod_data_source_block R6b
_cod_original_cell_volume 15241.2(5)
_cod_original_formula_sum 'C273.01 H265.51 F36 N28.50 O12 P18 Re6'
_cod_database_code 4120769

loop_
_symmetry_equiv_pos_as_xyz
'x, y, z'
'-x, y, -z'
'x+1/2, y+1/2, z'
'-x+1/2, y+1/2, -z'
'-x, -y, -z'
'x, -y, z'
'-x+1/2, -y+1/2, -z'
'x+1/2, -y+1/2, z'

loop_
_atom_site_label
_atom_site_type_symbol
_atom_site_fract_x
_atom_site_fract_y
_atom_site_fract_z
_atom_site_U_iso_or_equiv
_atom_site_adp_type
_atom_site_occupancy
_atom_site_symmetry_multiplicity
_atom_site_calc_flag
_atom_site_refinement_flags
Re1 Re 0.307724(13) 0.0000 0.10434(2) 0.03670(9) Uani 1 2 d S
Re2 Re 0.182558(9) 0.213694(8) 0.272244(14) 0.03927(8) Uani 1 1 d .
P1 P 0.31258(6) 0.07967(5) 0.11090(10) 0.0392(3) Uani 1 1 d .
P2 P 0.27383(6) 0.17844(6) 0.34202(10) 0.0441(4) Uani 1 1 d .
P3 P 0.09515(6) 0.25406(5) 0.20513(10) 0.0430(4) Uani 1 1 d .
C1 C 0.2990(3) 0.0000 0.0139(6) 0.054(2) Uani 1 2 d SU
O1 O 0.2970(3) 0.0000 -0.0470(4) 0.0587(17) Uani 1 2 d SU
C2 C 0.2261(4) 0.0000 0.0385(5) 0.044(2) Uani 1 2 d S
O2 O 0.1782(2) 0.0000 0.0018(4) 0.0590(18) Uani 1 2 d S
C3 C 0.1420(2) 0.1587(2) 0.2278(4) 0.0452(14) Uani 1 1 d .
O3 O 0.11750(19) 0.12638(15) 0.1988(3) 0.0565(12) Uani 1 1 d .
C4 C 0.1930(2) 0.2071(2) 0.3687(4) 0.0437(14) Uani 1 1 d .
O4 O 0.2001(2) 0.20500(16) 0.4290(3) 0.0561(12) Uani 1 1 d .
N1 N 0.4007(3) 0.0000 0.1921(4) 0.0381(15) Uani 1 2 d S
N2 N 0.3346(3) 0.0000 0.2270(4) 0.0394(15) Uani 1 2 d S
N3 N 0.1776(2) 0.23124(17) 0.1700(3) 0.0443(12) Uani 1 1 d .
N4 N 0.2270(2) 0.27612(17) 0.3069(3) 0.0445(12) Uani 1 1 d .
C5 C 0.4308(4) 0.0000 0.1688(6) 0.047(2) Uani 1 2 d S
H5 H 0.4112 0.0000 0.1113 0.057 Uiso 1 2 calc SR
C6 C 0.4929(4) 0.0000 0.2298(6) 0.054(2) Uani 1 2 d S
H6 H 0.5143 0.0000 0.2130 0.065 Uiso 1 2 calc SR
C7 C 0.5201(4) 0.0000 0.3120(6) 0.058(3) Uani 1 2 d S
H7 H 0.5609 0.0000 0.3530 0.069 Uiso 1 2 calc SR
C8 C 0.4885(4) 0.0000 0.3363(6) 0.054(2) Uani 1 2 d S
H8 H 0.5073 0.0000 0.3935 0.065 Uiso 1 2 calc SR
C9 C 0.4287(3) 0.0000 0.2748(6) 0.043(2) Uani 1 2 d S
C10 C 0.3922(3) 0.0000 0.2950(6) 0.0427(19) Uani 1 2 d S
C11 C 0.4124(4) 0.0000 0.3733(6) 0.054(2) Uani 1 2 d S
H11 H 0.4526 0.0000 0.4198 0.065 Uiso 1 2 calc SR
C12 C 0.3738(5) 0.0000 0.3850(6) 0.058(2) Uani 1 2 d S
H12 H 0.3884 0.0000 0.4403 0.070 Uiso 1 2 calc SR
C13 C 0.3179(4) 0.0000 0.3229(6) 0.051(2) Uani 1 2 d S
H13 H 0.2920 0.0000 0.3320 0.062 Uiso 1 2 calc SR
C14 C 0.2977(4) 0.0000 0.2402(6) 0.045(2) Uani 1 2 d S
H14 H 0.2575 0.0000 0.1936 0.054 Uiso 1 2 calc SR
C15 C 0.1513(3) 0.2073(2) 0.1011(4) 0.0502(16) Uani 1 1 d .
H15 H 0.1351 0.1799 0.0973 0.060 Uiso 1 1 calc R
C16 C 0.1462(3) 0.2200(3) 0.0349(5) 0.0616(19) Uani 1 1 d .
H16 H 0.1268 0.2019 -0.0132 0.074 Uiso 1 1 calc R
C17 C 0.1705(4) 0.2600(3) 0.0410(5) 0.075(2) Uani 1 1 d .
H17 H 0.1681 0.2703 -0.0028 0.090 Uiso 1 1 calc R
C18 C 0.1977(3) 0.2840(3) 0.1116(5) 0.070(2) Uani 1 1 d .
H18 H 0.2145 0.3114 0.1168 0.084 Uiso 1 1 calc R
C19 C 0.2017(3) 0.2699(2) 0.1753(4) 0.0516(16) Uani 1 1 d .
C20 C 0.2309(3) 0.2946(2) 0.2534(4) 0.0550(17) Uani 1 1 d .
C21 C 0.2619(4) 0.3328(3) 0.2729(6) 0.082(3) Uani 1 1 d .
H21 H 0.2666 0.3440 0.2367 0.099 Uiso 1 1 calc R
C22 C 0.2861(4) 0.3543(3) 0.3471(6) 0.088(3) Uani 1 1 d .
H22 H 0.3063 0.3812 0.3609 0.106 Uiso 1 1 calc R
C23 C 0.2805(3) 0.3365(2) 0.4008(5) 0.0610(19) Uani 1 1 d .
H23 H 0.2963 0.3510 0.4512 0.073 Uiso 1 1 calc R
C24 C 0.2520(2) 0.2979(2) 0.3791(4) 0.0482(15) Uani 1 1 d .
H24 H 0.2494 0.2852 0.4167 0.058 Uiso 1 1 calc R
C25 C 0.3809(2) 0.09973(19) 0.1444(4) 0.0429(14) Uani 1 1 d .
C26 C 0.4287(2) 0.1073(2) 0.2292(4) 0.0497(16) Uani 1 1 d .
H26 H 0.4250 0.1048 0.2694 0.060 Uiso 1 1 calc R
C27 C 0.4811(3) 0.1183(2) 0.2536(5) 0.067(2) Uani 1 1 d .
H27 H 0.5134 0.1234 0.3108 0.080 Uiso 1 1 calc R
C28 C 0.4867(3) 0.1218(2) 0.1974(5) 0.064(2) Uani 1 1 d .
H28 H 0.5230 0.1289 0.2150 0.077 Uiso 1 1 calc R
C29 C 0.4397(3) 0.1151(2) 0.1137(5) 0.065(2) Uani 1 1 d .
H29 H 0.4440 0.1182 0.0743 0.078 Uiso 1 1 calc R
C30 C 0.3861(3) 0.1037(2) 0.0862(4) 0.0507(16) Uani 1 1 d .
H30 H 0.3541 0.0989 0.0288 0.061 Uiso 1 1 calc R
C31 C 0.2600(2) 0.1120(2) 0.0157(4) 0.0412(13) Uani 1 1 d .
C32 C 0.2612(3) 0.1573(2) 0.0185(4) 0.0487(15) Uani 1 1 d .
H32 H 0.2888 0.1716 0.0707 0.058 Uiso 1 1 calc R
C33 C 0.2242(3) 0.1820(2) -0.0505(4) 0.0556(17) Uani 1 1 d .
H33 H 0.2251 0.2132 -0.0466 0.067 Uiso 1 1 calc R
C34 C 0.1845(3) 0.1612(2) -0.1282(5) 0.0589(19) Uani 1 1 d .
H34 H 0.1595 0.1783 -0.1775 0.071 Uiso 1 1 calc R
C35 C 0.1819(3) 0.1165(2) -0.1326(5) 0.0623(19) Uani 1 1 d .
H35 H 0.1539 0.1022 -0.1846 0.075 Uiso 1 1 calc R
C36 C 0.2207(3) 0.0916(2) -0.0597(4) 0.0572(18) Uani 1 1 d .
H36 H 0.2197 0.0603 -0.0627 0.069 Uiso 1 1 calc R
C37 C 0.3344(3) 0.2158(2) 0.4147(4) 0.0523(17) Uani 1 1 d .
C38 C 0.3578(3) 0.2413(3) 0.3917(5) 0.0603(19) Uani 1 1 d .
H38 H 0.3452 0.2372 0.3381 0.072 Uiso 1 1 calc R
C39 C 0.3995(3) 0.2731(3) 0.4441(5) 0.068(2) Uani 1 1 d .
H39 H 0.4141 0.2912 0.4259 0.082 Uiso 1 1 calc R
C40 C 0.4193(3) 0.2778(3) 0.5236(5) 0.072(2) Uani 1 1 d .
H40 H 0.4482 0.2989 0.5608 0.086 Uiso 1 1 calc R
C41 C 0.3966(3) 0.2515(3) 0.5491(5) 0.072(2) Uani 1 1 d .
H41 H 0.4110 0.2544 0.6040 0.087 Uiso 1 1 calc R
C42 C 0.3534(3) 0.2214(2) 0.4950(4) 0.0614(19) Uani 1 1 d .
H42 H 0.3367 0.2048 0.5115 0.074 Uiso 1 1 calc R
C43 C 0.2926(3) 0.1306(2) 0.4072(4) 0.0464(15) Uani 1 1 d .
C44 C 0.3484(3) 0.1135(2) 0.4557(4) 0.0610(19) Uani 1 1 d .
H44 H 0.3753 0.1270 0.4547 0.073 Uiso 1 1 calc R
C45 C 0.3635(4) 0.0779(3) 0.5035(5) 0.077(3) Uani 1 1 d .
H45 H 0.4010 0.0660 0.5348 0.093 Uiso 1 1 calc R
C46 C 0.3257(4) 0.0582(3) 0.5083(5) 0.079(3) Uani 1 1 d .
H46 H 0.3379 0.0342 0.5452 0.095 Uiso 1 1 calc R
C47 C 0.2699(4) 0.0739(2) 0.4585(5) 0.069(2) Uani 1 1 d .
H47 H 0.2427 0.0599 0.4585 0.083 Uiso 1 1 calc R
C48 C 0.2544(3) 0.1103(2) 0.4087(4) 0.0594(18) Uani 1 1 d .
H48 H 0.2163 0.1214 0.3749 0.071 Uiso 1 1 calc R
C49 C 0.0451(2) 0.2354(2) 0.2168(4) 0.0485(15) Uani 1 1 d .
C50 C 0.0507(3) 0.1943(2) 0.2511(4) 0.0534(16) Uani 1 1 d .
H50 H 0.0821 0.1757 0.2714 0.064 Uiso 1 1 calc R
C51 C 0.0100(3) 0.1809(3) 0.2553(5) 0.066(2) Uani 1 1 d .
H51 H 0.0137 0.1530 0.2785 0.079 Uiso 1 1 calc R
C52 C -0.0351(3) 0.2077(3) 0.2263(5) 0.070(2) Uani 1 1 d .
H52 H -0.0620 0.1986 0.2310 0.084 Uiso 1 1 calc R
C53 C -0.0424(3) 0.2487(3) 0.1895(5) 0.076(3) Uani 1 1 d .
H53 H -0.0745 0.2668 0.1679 0.091 Uiso 1 1 calc R
C54 C -0.0024(3) 0.2622(3) 0.1852(4) 0.0617(19) Uani 1 1 d .
H54 H -0.0069 0.2898 0.1608 0.074 Uiso 1 1 calc R
C55 C 0.1103(2) 0.3103(2) 0.2450(4) 0.0475(15) Uani 1 1 d .
C56 C 0.1142(3) 0.3443(2) 0.2068(5) 0.0595(18) Uani 1 1 d .
H56 H 0.1050 0.3396 0.1555 0.071 Uiso 1 1 calc R
C57 C 0.1321(3) 0.3858(3) 0.2447(5) 0.068(2) Uani 1 1 d .
H57 H 0.1341 0.4097 0.2183 0.082 Uiso 1 1 calc R
C58 C 0.1468(3) 0.3925(3) 0.3209(5) 0.064(2) Uani 1 1 d .
H58 H 0.1591 0.4207 0.3466 0.077 Uiso 1 1 calc R
C59 C 0.1435(3) 0.3582(2) 0.3582(4) 0.0582(18) Uani 1 1 d .
H59 H 0.1536 0.3624 0.4102 0.070 Uiso 1 1 calc R
C60 C 0.1258(3) 0.3176(2) 0.3210(4) 0.0513(16) Uani 1 1 d .
H60 H 0.1240 0.2940 0.3480 0.062 Uiso 1 1 calc R
C61 C 0.3105(2) 0.1054(2) 0.1865(4) 0.0446(14) Uani 1 1 d .
H61A H 0.3362 0.0889 0.2395 0.054 Uiso 1 1 calc R
H61B H 0.3253 0.1359 0.1977 0.054 Uiso 1 1 calc R
C62 C 0.2501(3) 0.1066(2) 0.1561(4) 0.0485(15) Uani 1 1 d .
H62A H 0.2269 0.1292 0.1119 0.058 Uiso 1 1 calc R
H62B H 0.2313 0.0777 0.1315 0.058 Uiso 1 1 calc R
C63 C 0.2512(3) 0.1169(2) 0.2256(4) 0.0480(15) Uani 1 1 d .
H63A H 0.2678 0.0915 0.2642 0.058 Uiso 1 1 calc R
H63B H 0.2112 0.1209 0.2018 0.058 Uiso 1 1 calc R
C64 C 0.2868(2) 0.1592(2) 0.2756(4) 0.0471(15) Uani 1 1 d .
H64A H 0.2765 0.1829 0.2361 0.057 Uiso 1 1 calc R
H64B H 0.3283 0.1528 0.3105 0.057 Uiso 1 1 calc R
C65 C 0.0475(2) 0.2606(2) 0.0906(4) 0.0481(15) Uani 1 1 d .
H65A H 0.0201 0.2850 0.0718 0.058 Uiso 1 1 calc R
H65B H 0.0710 0.2685 0.0767 0.058 Uiso 1 1 calc R
C66 C 0.0139(2) 0.2184(2) 0.0444(4) 0.0459(15) Uani 1 1 d .
H66A H 0.0403 0.1929 0.0727 0.055 Uiso 1 1 calc R
H66B H -0.0161 0.2145 0.0475 0.055 Uiso 1 1 calc R
P4 P 0.5000 0.10823(9) 0.5000 0.0620(7) Uani 1 2 d S
F1 F 0.43871(19) 0.10796(17) 0.4075(3) 0.0847(14) Uani 1 1 d .
F2 F 0.4772(2) 0.14460(17) 0.5244(4) 0.118(2) Uani 1 1 d .
F3 F 0.47741(19) 0.07107(16) 0.5243(3) 0.0821(14) Uani 1 1 d .
P5 P 0.23577(16) 0.0000 0.5993(2) 0.0904(11) Uani 1 2 d SU
F4 F 0.2335(4) 0.0512(2) 0.5944(8) 0.219(4) Uani 1 1 d U
F5 F 0.1819(4) 0.0000 0.5937(7) 0.156(4) Uani 1 2 d SU
F6 F 0.1930(4) 0.0000 0.5033(5) 0.142(3) Uani 1 2 d SU
F7 F 0.2889(3) 0.0000 0.6045(6) 0.104(2) Uani 1 2 d SU
F8 F 0.2791(5) 0.0000 0.6923(7) 0.297(8) Uani 1 2 d SU
P6 P 0.4501(2) 0.38026(17) 0.3898(3) 0.0836(13) Uani 0.50 1 d PU
F9 F 0.4311(9) 0.3425(5) 0.3429(9) 0.189(7) Uani 0.50 1 d PU
F10 F 0.4781(8) 0.4245(5) 0.4389(10) 0.166(5) Uani 0.50 1 d PU
F11 F 0.4492(9) 0.4015(8) 0.3285(10) 0.232(9) Uani 0.50 1 d PU
F12 F 0.3930(7) 0.3955(10) 0.3494(14) 0.262(9) Uani 0.50 1 d PU
F13 F 0.5202(9) 0.3785(12) 0.431(2) 0.362(14) Uani 0.50 1 d PU
F14 F 0.4650(13) 0.3563(7) 0.4575(9) 0.299(13) Uani 0.50 1 d PU
N5 N 0.0342(7) 0.0000 0.1540(11) 0.164(11) Uani 0.79(2) 2 d SPDU
C67 C 0.0800(7) 0.0000 0.2185(10) 0.123(9) Uani 0.79(2) 2 d SPDU
C68 C 0.1403(7) 0.0000 0.2971(10) 0.182(15) Uani 0.79(2) 2 d SPDU
N6 N 0.3464(3) 0.2274(2) 0.2005(4) 0.0671(17) Uani 1 1 d DU
C69 C 0.3907(3) 0.2229(2) 0.2634(4) 0.0550(17) Uani 1 1 d DU
C70 C 0.4483(3) 0.2183(3) 0.3456(5) 0.087(3) Uani 1 1 d DU
N7 N 0.4138(7) 0.3782(4) 0.0260(7) 0.261(11) Uani 1 1 d DU
C71 C 0.4206(6) 0.3983(5) 0.0772(9) 0.175(7) Uani 1 1 d DU
C72 C 0.4350(5) 0.4280(4) 0.1438(7) 0.130(4) Uani 1 1 d DU
N8 N 0.129(2) 0.0934(14) 0.353(2) 0.73(4) Uani 1 1 d DU
C73 C 0.1130(7) 0.0931(6) 0.3873(15) 0.315(18) Uani 1 1 d DU
C74 C 0.0879(10) 0.0759(12) 0.4219(19) 0.42(2) Uani 1 1 d DU
N9 N 0.1608(8) 0.4026(6) 0.1060(9) 0.164(8) Uani 0.730(13) 1 d PDU
C75 C 0.2069(8) 0.4159(6) 0.1541(11) 0.149(9) Uani 0.730(13) 1 d PDU
C76 C 0.2609(10) 0.4412(6) 0.2148(12) 0.165(9) Uani 0.730(13) 1 d PDU

loop_
_atom_site_aniso_label
_atom_site_aniso_U_11
_atom_site_aniso_U_22
_atom_site_aniso_U_33
_atom_site_aniso_U_23
_atom_site_aniso_U_13
_atom_site_aniso_U_12
Re1 0.03269(15) 0.04051(18) 0.04157(19) 0.000 0.02672(14) 0.000
Re2 0.03392(12) 0.04664(15) 0.04011(14) -0.00418(10) 0.02589(11) -0.00078(9)
P1 0.0357(7) 0.0417(8) 0.0443(9) -0.0017(7) 0.0284(7) -0.0003(6)
P2 0.0359(7) 0.0536(9) 0.0451(9) -0.0069(7) 0.0280(7) 0.0004(7)
P3 0.0363(7) 0.0490(9) 0.0454(9) -0.0028(7) 0.0280(7) 0.0008(6)
C1 0.030(4) 0.036(4) 0.061(6) 0.000 0.017(4) 0.000
O1 0.065(4) 0.064(4) 0.061(4) 0.000 0.047(4) 0.000
C2 0.042(4) 0.046(5) 0.040(5) 0.000 0.026(4) 0.000
O2 0.034(3) 0.075(5) 0.064(4) 0.000 0.031(3) 0.000
C3 0.041(3) 0.050(4) 0.047(4) -0.003(3) 0.030(3) 0.001(3)
O3 0.049(2) 0.051(3) 0.068(3) -0.014(2) 0.039(2) -0.010(2)
C4 0.036(3) 0.050(4) 0.044(4) 0.002(3) 0.027(3) 0.002(2)
O4 0.058(3) 0.071(3) 0.049(3) -0.004(2) 0.040(2) -0.004(2)
N1 0.030(3) 0.042(4) 0.046(4) 0.000 0.027(3) 0.000
N2 0.040(3) 0.045(4) 0.040(4) 0.000 0.030(3) 0.000
N3 0.039(2) 0.054(3) 0.046(3) -0.003(2) 0.031(2) 0.000(2)
N4 0.035(2) 0.053(3) 0.043(3) -0.004(2) 0.025(2) -0.004(2)
C5 0.045(4) 0.047(5) 0.060(6) 0.000 0.039(4) 0.000
C6 0.038(4) 0.067(6) 0.061(6) 0.000 0.034(5) 0.000
C7 0.035(4) 0.070(7) 0.057(6) 0.000 0.026(4) 0.000
C8 0.035(4) 0.073(6) 0.043(5) 0.000 0.021(4) 0.000
C9 0.037(4) 0.041(5) 0.051(5) 0.000 0.029(4) 0.000
C10 0.041(4) 0.038(4) 0.053(5) 0.000 0.033(4) 0.000
C11 0.052(5) 0.060(6) 0.049(6) 0.000 0.033(5) 0.000
C12 0.072(7) 0.059(6) 0.057(6) 0.000 0.049(6) 0.000
C13 0.066(6) 0.037(5) 0.076(7) 0.000 0.058(6) 0.000
C14 0.046(4) 0.049(5) 0.046(5) 0.000 0.033(4) 0.000
C15 0.043(3) 0.064(4) 0.047(4) 0.003(3) 0.032(3) 0.005(3)
C16 0.055(4) 0.085(5) 0.059(4) -0.006(4) 0.043(4) 0.000(4)
C17 0.083(5) 0.102(6) 0.069(5) -0.001(5) 0.063(5) -0.014(5)
C18 0.068(5) 0.094(6) 0.063(5) -0.016(4) 0.050(4) -0.026(4)
C19 0.050(3) 0.065(4) 0.052(4) -0.001(3) 0.039(3) -0.004(3)
C20 0.048(3) 0.067(4) 0.054(4) -0.006(3) 0.036(3) -0.010(3)
C21 0.088(6) 0.093(6) 0.085(6) -0.009(5) 0.066(5) -0.031(5)
C22 0.097(6) 0.090(6) 0.092(7) -0.032(5) 0.069(6) -0.050(5)
C23 0.064(4) 0.056(4) 0.057(4) -0.019(3) 0.038(4) -0.019(3)
C24 0.039(3) 0.064(4) 0.042(3) -0.003(3) 0.028(3) -0.003(3)
C25 0.046(3) 0.037(3) 0.054(4) -0.006(3) 0.037(3) -0.004(2)
C26 0.041(3) 0.042(3) 0.060(4) -0.002(3) 0.031(3) -0.001(3)
C27 0.044(3) 0.066(5) 0.082(5) -0.008(4) 0.039(4) -0.014(3)
C28 0.045(4) 0.070(5) 0.079(5) 0.002(4) 0.042(4) -0.009(3)
C29 0.067(4) 0.065(5) 0.090(6) 0.013(4) 0.063(5) 0.002(4)
C30 0.050(3) 0.053(4) 0.060(4) 0.004(3) 0.041(3) -0.001(3)
C31 0.040(3) 0.045(3) 0.042(3) 0.001(3) 0.029(3) 0.001(3)
C32 0.047(3) 0.048(4) 0.051(4) 0.003(3) 0.033(3) 0.004(3)
C33 0.059(4) 0.050(4) 0.073(5) -0.001(4) 0.050(4) 0.002(3)
C34 0.049(4) 0.055(4) 0.069(5) 0.020(4) 0.037(4) 0.017(3)
C35 0.059(4) 0.057(4) 0.061(4) 0.000(4) 0.035(4) 0.004(3)
C36 0.062(4) 0.050(4) 0.070(5) 0.024(4) 0.048(4) 0.019(3)
C37 0.035(3) 0.057(4) 0.055(4) -0.010(3) 0.026(3) 0.003(3)
C38 0.049(4) 0.079(5) 0.063(5) -0.018(4) 0.042(4) -0.012(3)
C39 0.052(4) 0.078(5) 0.082(6) -0.022(4) 0.048(4) -0.018(4)
C40 0.050(4) 0.084(6) 0.074(6) -0.023(4) 0.039(4) -0.013(4)
C41 0.055(4) 0.091(6) 0.058(5) -0.023(4) 0.032(4) -0.012(4)
C42 0.052(4) 0.075(5) 0.052(4) -0.011(4) 0.033(3) -0.004(3)
C43 0.047(3) 0.046(3) 0.040(3) -0.011(3) 0.027(3) 0.001(3)
C44 0.062(4) 0.063(4) 0.058(4) -0.002(4) 0.040(4) 0.019(4)
C45 0.074(5) 0.090(6) 0.065(5) -0.001(5) 0.045(4) 0.027(5)
C46 0.097(6) 0.046(4) 0.077(6) 0.002(4) 0.051(5) 0.017(4)
C47 0.081(5) 0.049(4) 0.066(5) -0.005(4) 0.045(4) -0.005(4)
C48 0.061(4) 0.059(4) 0.053(4) -0.001(3) 0.036(4) 0.000(3)
C49 0.035(3) 0.063(4) 0.051(4) -0.008(3) 0.030(3) -0.004(3)
C50 0.049(3) 0.060(4) 0.062(4) -0.013(3) 0.042(3) -0.011(3)
C51 0.057(4) 0.082(5) 0.071(5) -0.024(4) 0.048(4) -0.024(4)
C52 0.055(4) 0.100(6) 0.071(5) -0.026(5) 0.049(4) -0.020(4)
C53 0.041(4) 0.131(8) 0.064(5) -0.025(5) 0.039(4) -0.005(4)
C54 0.048(4) 0.088(5) 0.057(4) -0.008(4) 0.039(3) 0.003(4)
C55 0.038(3) 0.045(3) 0.053(4) -0.003(3) 0.028(3) 0.005(3)
C56 0.055(4) 0.061(4) 0.060(4) -0.010(4) 0.037(4) -0.006(3)
C57 0.071(5) 0.059(5) 0.070(5) -0.007(4) 0.045(4) -0.010(4)
C58 0.060(4) 0.055(4) 0.063(5) -0.012(4) 0.036(4) -0.001(3)
C59 0.061(4) 0.056(4) 0.051(4) -0.005(3) 0.034(4) 0.001(3)
C60 0.054(4) 0.049(4) 0.048(4) 0.002(3) 0.033(3) 0.010(3)
C61 0.041(3) 0.042(3) 0.054(4) -0.005(3) 0.033(3) 0.001(3)
C62 0.043(3) 0.051(4) 0.058(4) -0.009(3) 0.037(3) -0.001(3)
C63 0.044(3) 0.056(4) 0.051(4) -0.005(3) 0.034(3) 0.004(3)
C64 0.037(3) 0.059(4) 0.049(4) -0.013(3) 0.030(3) -0.004(3)
C65 0.039(3) 0.055(4) 0.051(4) 0.003(3) 0.031(3) 0.002(3)
C66 0.039(3) 0.056(4) 0.042(3) -0.003(3) 0.027(3) -0.001(3)
P4 0.0623(15) 0.0546(16) 0.0710(18) 0.000 0.0453(15) 0.000
F1 0.066(3) 0.106(4) 0.070(3) 0.022(3) 0.040(2) 0.010(2)
F2 0.087(3) 0.086(4) 0.176(6) -0.058(4) 0.086(4) -0.018(3)
F3 0.076(3) 0.093(3) 0.078(3) 0.005(3) 0.052(3) -0.013(2)
P5 0.076(2) 0.119(3) 0.089(2) 0.000 0.0597(19) 0.000
F4 0.185(7) 0.115(5) 0.424(12) -0.112(6) 0.231(8) -0.044(4)
F5 0.094(5) 0.259(12) 0.150(8) 0.000 0.096(6) 0.000
F6 0.109(6) 0.212(10) 0.091(5) 0.000 0.061(4) 0.000
F7 0.102(5) 0.092(5) 0.157(7) 0.000 0.103(5) 0.000
F8 0.107(7) 0.68(3) 0.085(5) 0.000 0.053(5) 0.000
P6 0.098(3) 0.080(3) 0.084(3) 0.012(2) 0.065(3) 0.018(3)
F9 0.308(18) 0.126(9) 0.109(9) -0.030(7) 0.129(12) -0.009(10)
F10 0.239(14) 0.111(8) 0.193(12) -0.044(8) 0.164(13) -0.049(9)
F11 0.242(14) 0.36(2) 0.113(9) -0.055(10) 0.125(11) -0.183(16)
F12 0.112(8) 0.40(3) 0.28(2) -0.063(16) 0.134(12) 0.024(10)
F13 0.138(9) 0.44(4) 0.43(3) -0.10(2) 0.158(15) 0.066(13)
F14 0.46(3) 0.197(14) 0.090(9) -0.018(8) 0.120(13) -0.170(17)
N5 0.104(12) 0.21(2) 0.120(15) 0.000 0.051(8) 0.000
C67 0.096(11) 0.19(2) 0.087(12) 0.000 0.064(8) 0.000
C68 0.089(11) 0.39(5) 0.063(11) 0.000 0.049(8) 0.000
N6 0.071(4) 0.060(4) 0.078(4) -0.001(3) 0.053(3) -0.004(3)
C69 0.060(4) 0.051(4) 0.068(4) 0.003(4) 0.048(3) -0.002(3)
C70 0.061(4) 0.133(8) 0.073(5) 0.029(5) 0.047(4) 0.025(5)
N7 0.282(18) 0.117(10) 0.105(9) -0.052(7) 0.013(9) -0.009(10)
C71 0.122(10) 0.137(14) 0.158(15) -0.031(9) 0.048(11) -0.027(9)
C72 0.103(8) 0.133(10) 0.133(10) 0.016(7) 0.070(8) 0.004(7)
N8 1.24(10) 0.53(6) 0.36(4) -0.03(4) 0.51(6) -0.26(6)
C73 0.083(11) 0.111(14) 0.35(3) -0.023(15) -0.026(12) 0.046(10)
C74 0.105(17) 0.28(4) 0.53(4) 0.06(3) 0.07(2) 0.049(19)
N9 0.209(17) 0.24(2) 0.072(10) 0.071(11) 0.106(11) 0.102(15)
C75 0.211(19) 0.18(2) 0.086(15) 0.066(12) 0.110(13) 0.125(14)
C76 0.30(3) 0.116(15) 0.154(17) 0.049(12) 0.181(17) 0.051(15)

loop_
_atom_type_symbol
_atom_type_description
_atom_type_scat_dispersion_real
_atom_type_scat_dispersion_imag
_atom_type_scat_source
C C 0.0033 0.0016 'International Tables Vol C Tables 4.2.6.8 and 6.1.1.4'
H H 0.0000 0.0000 'International Tables Vol C Tables 4.2.6.8 and 6.1.1.4'
F F 0.0171 0.0103 'International Tables Vol C Tables 4.2.6.8 and 6.1.1.4'
N N 0.0061 0.0033 'International Tables Vol C Tables 4.2.6.8 and 6.1.1.4'
O O 0.0106 0.0060 'International Tables Vol C Tables 4.2.6.8 and 6.1.1.4'
P P 0.1023 0.0942 'International Tables Vol C Tables 4.2.6.8 and 6.1.1.4'
Re Re -1.0185 7.2310 'International Tables Vol C Tables 4.2.6.8 and 6.1.1.4'

loop_
_geom_angle_atom_site_label_1
_geom_angle_atom_site_label_2
_geom_angle_atom_site_label_3
_geom_angle
_geom_angle_site_symmetry_1
_geom_angle_site_symmetry_3
C1 Re1 C2 91.9(4) . .
C1 Re1 N1 95.4(3) . .
C2 Re1 N1 172.7(3) . .
C1 Re1 N2 169.9(3) . .
C2 Re1 N2 98.2(3) . .
N1 Re1 N2 74.5(3) . .
C1 Re1 P1 91.26(4) . 6
C2 Re1 P1 92.50(3) . 6
N1 Re1 P1 87.35(3) . 6
N2 Re1 P1 88.32(4) . 6
C1 Re1 P1 91.26(4) . .
C2 Re1 P1 92.51(3) . .
N1 Re1 P1 87.35(3) . .
N2 Re1 P1 88.32(4) . .
P1 Re1 P1 174.32(7) 6 .
C4 Re2 C3 91.7(3) . .
C4 Re2 N4 96.5(2) . .
C3 Re2 N4 171.8(2) . .
C4 Re2 N3 170.9(2) . .
C3 Re2 N3 97.4(2) . .
N4 Re2 N3 74.4(2) . .
C4 Re2 P3 90.56(18) . .
C3 Re2 P3 92.16(18) . .
N4 Re2 P3 88.30(13) . .
N3 Re2 P3 88.92(13) . .
C4 Re2 P2 90.09(18) . .
C3 Re2 P2 92.06(18) . .
N4 Re2 P2 87.40(13) . .
N3 Re2 P2 89.76(13) . .
P3 Re2 P2 175.70(6) . .
C31 P1 C25 101.4(3) . .
C31 P1 C61 103.2(3) . .
C25 P1 C61 103.2(3) . .
C31 P1 Re1 119.6(2) . .
C25 P1 Re1 111.36(19) . .
C61 P1 Re1 115.9(2) . .
C43 P2 C64 103.0(3) . .
C43 P2 C37 102.5(3) . .
C64 P2 C37 103.1(3) . .
C43 P2 Re2 118.2(2) . .
C64 P2 Re2 116.2(2) . .
C37 P2 Re2 112.0(2) . .
C55 P3 C49 101.6(3) . .
C55 P3 C65 104.6(3) . .
C49 P3 C65 102.5(3) . .
C55 P3 Re2 111.07(19) . .
C49 P3 Re2 119.3(2) . .
C65 P3 Re2 115.8(2) . .
O1 C1 Re1 175.5(7) . .
O2 C2 Re1 177.9(8) . .
O3 C3 Re2 177.5(6) . .
O4 C4 Re2 176.9(6) . .
C5 N1 C9 119.7(7) . .
C5 N1 Re1 123.0(6) . .
C9 N1 Re1 117.3(5) . .
C14 N2 C10 117.9(7) . .
C14 N2 Re1 124.2(6) . .
C10 N2 Re1 117.9(6) . .
C15 N3 C19 117.3(6) . .
C15 N3 Re2 124.8(4) . .
C19 N3 Re2 117.9(4) . .
C24 N4 C20 117.6(6) . .
C24 N4 Re2 124.6(4) . .
C20 N4 Re2 117.9(4) . .
N1 C5 C6 120.9(9) . .
N1 C5 H5 119.5 . .
C6 C5 H5 119.5 . .
C7 C6 C5 118.6(9) . .
C7 C6 H6 120.7 . .
C5 C6 H6 120.7 . .
C6 C7 C8 120.4(8) . .
C6 C7 H7 119.8 . .
C8 C7 H7 119.8 . .
C9 C8 C7 118.6(9) . .
C9 C8 H8 120.7 . .
C7 C8 H8 120.7 . .
N1 C9 C8 121.8(8) . .
N1 C9 C10 116.2(7) . .
C8 C9 C10 122.1(9) . .
C11 C10 N2 121.5(8) . .
C11 C10 C9 124.4(8) . .
N2 C10 C9 114.1(8) . .
C10 C11 C12 119.4(9) . .
C10 C11 H11 120.3 . .
C12 C11 H11 120.3 . .
C13 C12 C11 122.7(10) . .
C13 C12 H12 118.6 . .
C11 C12 H12 118.6 . .
C12 C13 C14 116.6(9) . .
C12 C13 H13 121.7 . .
C14 C13 H13 121.7 . .
N2 C14 C13 121.8(8) . .
N2 C14 H14 119.1 . .
C13 C14 H14 119.1 . .
N3 C15 C16 124.0(7) . .
N3 C15 H15 118.0 . .
C16 C15 H15 118.0 . .
C15 C16 C17 117.7(7) . .
C15 C16 H16 121.2 . .
C17 C16 H16 121.2 . .
C18 C17 C16 118.0(8) . .
C18 C17 H17 121.0 . .
C16 C17 H17 121.0 . .
C17 C18 C19 121.9(8) . .
C17 C18 H18 119.0 . .
C19 C18 H18 119.0 . .
N3 C19 C18 121.0(6) . .
N3 C19 C20 114.8(6) . .
C18 C19 C20 124.2(7) . .
N4 C20 C21 121.9(7) . .
N4 C20 C19 115.0(6) . .
C21 C20 C19 123.1(7) . .
C20 C21 C22 118.3(8) . .
C20 C21 H21 120.8 . .
C22 C21 H21 120.8 . .
C23 C22 C21 120.0(7) . .
C23 C22 H22 120.0 . .
C21 C22 H22 120.0 . .
C24 C23 C22 117.9(7) . .
C24 C23 H23 121.0 . .
C22 C23 H23 121.0 . .
C23 C24 N4 124.1(7) . .
C23 C24 H24 118.0 . .
N4 C24 H24 118.0 . .
C30 C25 C26 120.3(6) . .
C30 C25 P1 118.9(5) . .
C26 C25 P1 120.6(5) . .
C27 C26 C25 119.4(7) . .
C27 C26 H26 120.3 . .
C25 C26 H26 120.3 . .
C28 C27 C26 120.7(7) . .
C28 C27 H27 119.7 . .
C26 C27 H27 119.7 . .
C27 C28 C29 120.2(7) . .
C27 C28 H28 119.9 . .
C29 C28 H28 119.9 . .
C28 C29 C30 121.1(7) . .
C28 C29 H29 119.4 . .
C30 C29 H29 119.4 . .
C25 C30 C29 118.2(7) . .
C25 C30 H30 120.9 . .
C29 C30 H30 120.9 . .
C36 C31 C32 118.9(6) . .
C36 C31 P1 120.6(5) . .
C32 C31 P1 120.5(5) . .
C33 C32 C31 121.9(6) . .
C33 C32 H32 119.0 . .
C31 C32 H32 119.0 . .
C32 C33 C34 119.5(7) . .
C32 C33 H33 120.2 . .
C34 C33 H33 120.2 . .
C35 C34 C33 119.7(7) . .
C35 C34 H34 120.2 . .
C33 C34 H34 120.2 . .
C34 C35 C36 119.6(7) . .
C34 C35 H35 120.2 . .
C36 C35 H35 120.2 . .
C31 C36 C35 120.4(6) . .
C31 C36 H36 119.8 . .
C35 C36 H36 119.8 . .
C38 C37 C42 119.1(6) . .
C38 C37 P2 122.4(6) . .
C42 C37 P2 118.1(6) . .
C37 C38 C39 122.4(7) . .
C37 C38 H38 118.8 . .
C39 C38 H38 118.8 . .
C40 C39 C38 118.5(8) . .
C40 C39 H39 120.8 . .
C38 C39 H39 120.8 . .
C39 C40 C41 120.1(7) . .
C39 C40 H40 119.9 . .
C41 C40 H40 119.9 . .
C42 C41 C40 120.7(8) . .
C42 C41 H41 119.7 . .
C40 C41 H41 119.7 . .
C41 C42 C37 119.1(8) . .
C41 C42 H42 120.4 . .
C37 C42 H42 120.4 . .
C48 C43 C44 119.1(7) . .
C48 C43 P2 122.9(5) . .
C44 C43 P2 118.0(6) . .
C45 C44 C43 119.8(8) . .
C45 C44 H44 120.1 . .
C43 C44 H44 120.1 . .
C44 C45 C46 121.5(8) . .
C44 C45 H45 119.2 . .
C46 C45 H45 119.2 . .
C47 C46 C45 119.1(8) . .
C47 C46 H46 120.5 . .
C45 C46 H46 120.5 . .
C48 C47 C46 119.0(9) . .
C48 C47 H47 120.5 . .
C46 C47 H47 120.5 . .
C43 C48 C47 121.4(7) . .
C43 C48 H48 119.3 . .
C47 C48 H48 119.3 . .
C50 C49 C54 119.3(6) . .
C50 C49 P3 122.1(5) . .
C54 C49 P3 118.4(6) . .
C51 C50 C49 119.9(7) . .
C51 C50 H50 120.1 . .
C49 C50 H50 120.1 . .
C52 C51 C50 120.2(8) . .
C52 C51 H51 119.9 . .
C50 C51 H51 119.9 . .
C51 C52 C53 120.8(7) . .
C51 C52 H52 119.6 . .
C53 C52 H52 119.6 . .
C54 C53 C52 119.3(8) . .
C54 C53 H53 120.4 . .
C52 C53 H53 120.4 . .
C53 C54 C49 120.5(8) . .
C53 C54 H54 119.8 . .
C49 C54 H54 119.8 . .
C56 C55 C60 119.3(6) . .
C56 C55 P3 121.2(6) . .
C60 C55 P3 118.9(5) . .
C55 C56 C57 119.0(7) . .
C55 C56 H56 120.5 . .
C57 C56 H56 120.5 . .
C58 C57 C56 120.6(8) . .
C58 C57 H57 119.7 . .
C56 C57 H57 119.7 . .
C59 C58 C57 119.4(7) . .
C59 C58 H58 120.3 . .
C57 C58 H58 120.3 . .
C58 C59 C60 120.1(7) . .
C58 C59 H59 119.9 . .
C60 C59 H59 119.9 . .
C59 C60 C55 121.6(7) . .
C59 C60 H60 119.2 . .
C55 C60 H60 119.2 . .
C62 C61 P1 113.0(4) . .
C62 C61 H61A 109.0 . .
P1 C61 H61A 109.0 . .
C62 C61 H61B 109.0 . .
P1 C61 H61B 109.0 . .
H61A C61 H61B 107.8 . .
C63 C62 C61 112.0(5) . .
C63 C62 H62A 109.2 . .
C61 C62 H62A 109.2 . .
C63 C62 H62B 109.2 . .
C61 C62 H62B 109.2 . .
H62A C62 H62B 107.9 . .
C62 C63 C64 112.9(6) . .
C62 C63 H63A 109.0 . .
C64 C63 H63A 109.0 . .
C62 C63 H63B 109.0 . .
C64 C63 H63B 109.0 . .
H63A C63 H63B 107.8 . .
C63 C64 P2 112.0(4) . .
C63 C64 H64A 109.2 . .
P2 C64 H64A 109.2 . .
C63 C64 H64B 109.2 . .
P2 C64 H64B 109.2 . .
H64A C64 H64B 107.9 . .
C66 C65 P3 111.6(4) . .
C66 C65 H65A 109.3 . .
P3 C65 H65A 109.3 . .
C66 C65 H65B 109.3 . .
P3 C65 H65B 109.3 . .
H65A C65 H65B 108.0 . .
C66 C66 C65 113.3(4) 2 .
C66 C66 H66A 108.9 2 .
C65 C66 H66A 108.9 . .
C66 C66 H66B 108.9 2 .
C65 C66 H66B 108.9 . .
H66A C66 H66B 107.7 . .
F2 P4 F2 91.5(5) . 2_656
F2 P4 F3 89.3(3) . .
F2 P4 F3 179.2(3) 2_656 .
F2 P4 F3 179.2(3) . 2_656
F2 P4 F3 89.3(3) 2_656 2_656
F3 P4 F3 89.9(4) . 2_656
F2 P4 F1 91.1(3) . 2_656
F2 P4 F1 89.4(3) 2_656 2_656
F3 P4 F1 90.6(3) . 2_656
F3 P4 F1 89.0(2) 2_656 2_656
F2 P4 F1 89.4(3) . .
F2 P4 F1 91.1(3) 2_656 .
F3 P4 F1 89.0(3) . .
F3 P4 F1 90.6(3) 2_656 .
F1 P4 F1 179.4(4) 2_656 .
F8 P5 F6 177.8(7) . .
F8 P5 F4 92.8(5) . .
F6 P5 F4 87.2(5) . .
F8 P5 F4 92.8(5) . 6
F6 P5 F4 87.2(5) . 6
F4 P5 F4 174.3(10) . 6
F8 P5 F7 86.5(6) . .
F6 P5 F7 91.3(6) . .
F4 P5 F7 90.2(3) . .
F4 P5 F7 90.2(3) 6 .
F8 P5 F5 93.7(7) . .
F6 P5 F5 88.5(6) . .
F4 P5 F5 89.8(3) . .
F4 P5 F5 89.8(3) 6 .
F7 P5 F5 179.8(6) . .
F9 P6 F14 90.8(11) . .
F9 P6 F12 94.0(14) . .
F14 P6 F12 102.2(19) . .
F9 P6 F11 88.0(11) . .
F14 P6 F11 165.4(19) . .
F12 P6 F11 92.4(15) . .
F9 P6 F10 170.1(13) . .
F14 P6 F10 95.2(10) . .
F12 P6 F10 92.4(13) . .
F11 P6 F10 84.2(10) . .
F9 P6 F13 97.4(14) . .
F14 P6 F13 91.4(18) . .
F12 P6 F13 162.1(18) . .
F11 P6 F13 74.4(16) . .
F10 P6 F13 74.6(12) . .
P6 F14 F14 115(3) . 2_656
N5 C67 C68 175(3) . .
N6 C69 C70 178.5(9) . .
N7 C71 C72 172.0(18) . .
N8 C73 C74 159(3) . .
N9 C75 C76 169(2) . .

loop_
_geom_bond_atom_site_label_1
_geom_bond_atom_site_label_2
_geom_bond_distance
_geom_bond_site_symmetry_2
Re1 C1 1.781(12) .
Re1 C2 1.919(8) .
Re1 N1 2.164(6) .
Re1 N2 2.178(7) .
Re1 P1 2.4221(15) 6
Re1 P1 2.4222(15) .
Re2 C4 1.890(7) .
Re2 C3 1.922(6) .
Re2 N4 2.167(5) .
Re2 N3 2.173(5) .
Re2 P3 2.4037(15) .
Re2 P2 2.4109(15) .
P1 C31 1.838(6) .
P1 C25 1.842(6) .
P1 C61 1.849(6) .
P2 C43 1.825(7) .
P2 C64 1.826(6) .
P2 C37 1.835(6) .
P3 C55 1.827(6) .
P3 C49 1.832(6) .
P3 C65 1.858(6) .
C1 O1 1.274(13) .
C2 O2 1.135(10) .
C3 O3 1.140(7) .
C4 O4 1.167(8) .
N1 C5 1.330(11) .
N1 C9 1.366(11) .
N2 C14 1.359(11) .
N2 C10 1.367(10) .
N3 C15 1.336(8) .
N3 C19 1.358(8) .
N4 C24 1.360(8) .
N4 C20 1.361(9) .
C5 C6 1.445(12) .
C5 H5 0.9500 .
C6 C7 1.361(13) .
C6 H6 0.9500 .
C7 C8 1.394(14) .
C7 H7 0.9500 .
C8 C9 1.393(11) .
C8 H8 0.9500 .
C9 C10 1.467(12) .
C10 C11 1.352(13) .
C11 C12 1.387(14) .
C11 H11 0.9500 .
C12 C13 1.312(13) .
C12 H12 0.9500 .
C13 C14 1.443(13) .
C13 H13 0.9500 .
C14 H14 0.9500 .
C15 C16 1.382(10) .
C15 H15 0.9500 .
C16 C17 1.392(11) .
C16 H16 0.9500 .
C17 C18 1.358(11) .
C17 H17 0.9500 .
C18 C19 1.362(10) .
C18 H18 0.9500 .
C19 C20 1.478(10) .
C20 C21 1.383(10) .
C21 C22 1.396(12) .
C21 H21 0.9500 .
C22 C23 1.390(11) .
C22 H22 0.9500 .
C23 C24 1.352(9) .
C23 H23 0.9500 .
C24 H24 0.9500 .
C25 C30 1.375(9) .
C25 C26 1.408(9) .
C26 C27 1.385(9) .
C26 H26 0.9500 .
C27 C28 1.341(11) .
C27 H27 0.9500 .
C28 C29 1.386(10) .
C28 H28 0.9500 .
C29 C30 1.395(9) .
C29 H29 0.9500 .
C30 H30 0.9500 .
C31 C36 1.370(9) .
C31 C32 1.374(8) .
C32 C33 1.349(9) .
C32 H32 0.9500 .
C33 C34 1.403(10) .
C33 H33 0.9500 .
C34 C35 1.361(10) .
C34 H34 0.9500 .
C35 C36 1.404(9) .
C35 H35 0.9500 .
C36 H36 0.9500 .
C37 C38 1.366(10) .
C37 C42 1.417(10) .
C38 C39 1.394(9) .
C38 H38 0.9500 .
C39 C40 1.390(11) .
C39 H39 0.9500 .
C40 C41 1.400(12) .
C40 H40 0.9500 .
C41 C42 1.385(10) .
C41 H41 0.9500 .
C42 H42 0.9500 .
C43 C48 1.363(10) .
C43 C44 1.403(9) .
C44 C45 1.342(11) .
C44 H44 0.9500 .
C45 C46 1.390(13) .
C45 H45 0.9500 .
C46 C47 1.386(11) .
C46 H46 0.9500 .
C47 C48 1.385(10) .
C47 H47 0.9500 .
C48 H48 0.9500 .
C49 C50 1.400(10) .
C49 C54 1.407(9) .
C50 C51 1.394(9) .
C50 H50 0.9500 .
C51 C52 1.365(11) .
C51 H51 0.9500 .
C52 C53 1.411(12) .
C52 H52 0.9500 .
C53 C54 1.375(10) .
C53 H53 0.9500 .
C54 H54 0.9500 .
C55 C56 1.376(10) .
C55 C60 1.384(9) .
C56 C57 1.402(10) .
C56 H56 0.9500 .
C57 C58 1.393(11) .
C57 H57 0.9500 .
C58 C59 1.362(10) .
C58 H58 0.9500 .
C59 C60 1.369(9) .
C59 H59 0.9500 .
C60 H60 0.9500 .
C61 C62 1.529(8) .
C61 H61A 0.9900 .
C61 H61B 0.9900 .
C62 C63 1.510(9) .
C62 H62A 0.9900 .
C62 H62B 0.9900 .
C63 C64 1.567(8) .
C63 H63A 0.9900 .
C63 H63B 0.9900 .
C64 H64A 0.9900 .
C64 H64B 0.9900 .
C65 C66 1.531(8) .
C65 H65A 0.9900 .
C65 H65B 0.9900 .
C66 C66 1.484(12) 2
C66 H66A 0.9900 .
C66 H66B 0.9900 .
P4 F2 1.582(5) .
P4 F2 1.582(5) 2_656
P4 F3 1.593(5) .
P4 F3 1.593(5) 2_656
P4 F1 1.596(4) 2_656
P4 F1 1.596(4) .
P5 F8 1.495(12) .
P5 F6 1.543(9) .
P5 F4 1.556(8) .
P5 F4 1.556(8) 6
P5 F7 1.586(8) .
P5 F5 1.605(9) .
P6 F9 1.375(14) .
P6 F14 1.405(15) .
P6 F12 1.442(17) .
P6 F11 1.454(15) .
P6 F10 1.566(14) .
P6 F13 1.73(2) .
F14 F14 1.67(5) 2_656
N5 C67 1.151(8) .
C67 C68 1.470(8) .
N6 C69 1.126(6) .
C69 C70 1.463(7) .
N7 C71 1.152(8) .
C71 C72 1.490(8) .
N8 C73 1.141(9) .
C73 C74 1.492(9) .
N9 C75 1.148(8) .
C75 C76 1.484(8) .
